data_1503936
loop_
_publ_author_name
'Chen, Yunfeng'
'Zhong, Cheng'
'Petersen, Jeffrey L.'
'Akhmedov, Novruz G.'
'Shi, Xiaodong'

_publ_section_title
;
 One-pot asymmetric synthesis of substituted piperidines by exocyclic
 chirality induction.
;
_journal_issue 11
_journal_name_full 'Organic letters'
_journal_page_first 2333
_journal_page_last 2336
_journal_paper_doi 10.1021/ol900708d
_journal_volume 11
_journal_year 2009
_chemical_formula_sum 'C21 H26 N2 O4'
_chemical_formula_weight 370.44
_chemical_name_systematic
; 
 ? 
;
_space_group_IT_number 19
_symmetry_cell_setting orthorhombic
_symmetry_space_group_name_Hall 'P 2ac 2ab'
_symmetry_space_group_name_H-M 'P 21 21 21'
_atom_sites_solution_hydrogens geom
_atom_sites_solution_primary direct
_atom_sites_solution_secondary difmap
_audit_creation_method SHELXL-97
_cell_angle_alpha 90.00
_cell_angle_beta 90.00
_cell_angle_gamma 90.00
_cell_formula_units_Z 4
_cell_length_a 8.1499(5)
_cell_length_b 11.3900(7)
_cell_length_c 21.5007(14)
_cell_measurement_reflns_used 9314
_cell_measurement_temperature 293(2)
_cell_measurement_theta_max 25.50
_cell_measurement_theta_min 2.50
_cell_volume 1995.9(2)
_computing_structure_refinement 'SHELXL-97 (Sheldrick, 1997)'
_computing_structure_solution 'SHELXS-97 (Sheldrick, 1990)'
_diffrn_ambient_temperature 293(2)
_diffrn_measured_fraction_theta_full 0.992
_diffrn_measured_fraction_theta_max 0.992
_diffrn_radiation_monochromator graphite
_diffrn_radiation_source 'fine-focus sealed tube'
_diffrn_radiation_type MoK\a
_diffrn_radiation_wavelength 0.71073
_diffrn_reflns_av_R_equivalents 0.0363
_diffrn_reflns_av_sigmaI/netI 0.0483
_diffrn_reflns_limit_h_max 10
_diffrn_reflns_limit_h_min -10
_diffrn_reflns_limit_k_max 14
_diffrn_reflns_limit_k_min -13
_diffrn_reflns_limit_l_max 27
_diffrn_reflns_limit_l_min -27
_diffrn_reflns_number 13480
_diffrn_reflns_theta_full 27.51
_diffrn_reflns_theta_max 27.51
_diffrn_reflns_theta_min 2.61
_diffrn_standards_decay_% none
_exptl_absorpt_coefficient_mu 0.086
_exptl_absorpt_correction_type semi-empirical
_exptl_absorpt_process_details SADABS
_exptl_crystal_colour colorless
_exptl_crystal_density_diffrn 1.233
_exptl_crystal_density_method 'not measured'
_exptl_crystal_F_000 792
_exptl_crystal_size_max 0.56
_exptl_crystal_size_mid 0.40
_exptl_crystal_size_min 0.24
_refine_diff_density_max 0.144
_refine_diff_density_min -0.148
_refine_diff_density_rms 0.033
_refine_ls_abs_structure_details 'Flack H D (1983), Acta Cryst. A39, 876-881'
_refine_ls_abs_structure_Flack 0.4(11)
_refine_ls_extinction_method none
_refine_ls_goodness_of_fit_ref 1.018
_refine_ls_hydrogen_treatment riding
_refine_ls_matrix_type full
_refine_ls_number_parameters 248
_refine_ls_number_reflns 4549
_refine_ls_number_restraints 0
_refine_ls_restrained_S_all 1.018
_refine_ls_R_factor_all 0.0485
_refine_ls_R_factor_gt 0.0402
_refine_ls_shift/su_max 0.001
_refine_ls_shift/su_mean 0.000
_refine_ls_structure_factor_coef Fsqd
_refine_ls_weighting_details 'calc w=1/[\s^2^(Fo^2^)+(0.0595P)^2^+0.1435P] where P=(Fo^2^+2Fc^2^)/3'
_refine_ls_weighting_scheme calc
_refine_ls_wR_factor_gt 0.1061
_refine_ls_wR_factor_ref 0.1136
_reflns_number_gt 3935
_reflns_number_total 4549
_reflns_threshold_expression >2sigma(I)
_cod_data_source_file ol900708d_si_002.cif
_cod_data_source_block 6b-major
_cod_original_sg_symbol_H-M P212121
_cod_database_code 1503936

loop_
_symmetry_equiv_pos_as_xyz
'x, y, z'
'-x+1/2, -y, z+1/2'
'-x, y+1/2, -z+1/2'
'x+1/2, -y+1/2, -z'

loop_
_atom_site_label
_atom_site_type_symbol
_atom_site_fract_x
_atom_site_fract_y
_atom_site_fract_z
_atom_site_U_iso_or_equiv
_atom_site_adp_type
_atom_site_occupancy
_atom_site_symmetry_multiplicity
_atom_site_calc_flag
_atom_site_refinement_flags
O1 O 0.8563(2) 1.18773(10) 0.16320(9) 0.0890(5) Uani 1 1 d .
O2 O 1.0550(2) 1.12954(12) 0.10431(10) 0.0917(5) Uani 1 1 d .
O3 O 1.18206(14) 0.91378(11) 0.14551(7) 0.0594(3) Uani 1 1 d .
H3O H 1.1966 0.9760 0.1272 0.089 Uiso 1 1 calc R
O4 O 0.35889(19) 0.38382(12) 0.20404(8) 0.0806(5) Uani 1 1 d .
N1 N 0.78355(15) 0.80595(9) 0.11524(5) 0.0377(3) Uani 1 1 d .
N2 N 0.9395(2) 1.11096(11) 0.13958(8) 0.0609(4) Uani 1 1 d .
C1 C 0.84245(17) 0.92228(11) 0.09395(7) 0.0375(3) Uani 1 1 d .
H1 H 0.9378 0.9112 0.0668 0.045 Uiso 1 1 calc R
C2 C 0.89778(18) 0.98503(11) 0.15389(7) 0.0415(3) Uani 1 1 d .
H2 H 0.8052 0.9847 0.1830 0.050 Uiso 1 1 calc R
C3 C 1.0440(2) 0.92458(13) 0.18607(7) 0.0451(3) Uani 1 1 d .
C4 C 0.9870(2) 0.79942(13) 0.19948(8) 0.0478(4) Uani 1 1 d .
H4A H 1.0784 0.7543 0.2158 0.057 Uiso 1 1 calc R
H4B H 0.9020 0.8013 0.2310 0.057 Uiso 1 1 calc R
C5 C 0.9212(2) 0.73959(11) 0.14181(7) 0.0449(3) Uani 1 1 d .
H5A H 1.0081 0.7330 0.1112 0.054 Uiso 1 1 calc R
H5B H 0.8849 0.6610 0.1523 0.054 Uiso 1 1 calc R
C6 C 0.71450(18) 0.99398(12) 0.05975(7) 0.0416(3) Uani 1 1 d .
C7 C 0.7477(2) 1.03479(14) 0.00023(8) 0.0561(4) Uani 1 1 d .
H7 H 0.8452 1.0133 -0.0192 0.067 Uiso 1 1 calc R
C8 C 0.6379(3) 1.10709(17) -0.03073(10) 0.0702(5) Uani 1 1 d .
H8 H 0.6624 1.1340 -0.0705 0.084 Uiso 1 1 calc R
C9 C 0.4939(3) 1.13887(16) -0.00296(11) 0.0688(5) Uani 1 1 d .
H9 H 0.4205 1.1877 -0.0237 0.083 Uiso 1 1 calc R
C10 C 0.4579(2) 1.09852(17) 0.05564(11) 0.0653(5) Uani 1 1 d .
H10 H 0.3596 1.1200 0.0745 0.078 Uiso 1 1 calc R
C11 C 0.5672(2) 1.02576(13) 0.08709(9) 0.0525(4) Uani 1 1 d .
H11 H 0.5411 0.9984 0.1266 0.063 Uiso 1 1 calc R
C12 C 1.0920(3) 0.98758(17) 0.24614(10) 0.0694(5) Uani 1 1 d .
H12A H 1.1776 0.9445 0.2666 0.104 Uiso 1 1 calc R
H12B H 0.9982 0.9926 0.2730 0.104 Uiso 1 1 calc R
H12C H 1.1302 1.0652 0.2365 0.104 Uiso 1 1 calc R
C13 C 0.69164(19) 0.73885(12) 0.06720(7) 0.0407(3) Uani 1 1 d .
H13 H 0.6067 0.7918 0.0512 0.049 Uiso 1 1 calc R
C14 C 0.7937(3) 0.70101(15) 0.01123(8) 0.0564(4) Uani 1 1 d .
H14A H 0.8419 0.7689 -0.0079 0.085 Uiso 1 1 calc R
H14B H 0.7246 0.6617 -0.0183 0.085 Uiso 1 1 calc R
H14C H 0.8790 0.6486 0.0246 0.085 Uiso 1 1 calc R
C15 C 0.60213(18) 0.63853(11) 0.09937(6) 0.0394(3) Uani 1 1 d .
C16 C 0.6522(2) 0.52233(13) 0.09610(8) 0.0485(4) Uani 1 1 d .
H16 H 0.7405 0.5026 0.0708 0.058 Uiso 1 1 calc R
C17 C 0.5733(2) 0.43417(12) 0.12990(8) 0.0519(4) Uani 1 1 d .
H17 H 0.6093 0.3568 0.1271 0.062 Uiso 1 1 calc R
C18 C 0.4428(2) 0.46215(13) 0.16715(8) 0.0522(4) Uani 1 1 d .
C19 C 0.3860(2) 0.57734(15) 0.16905(9) 0.0597(4) Uani 1 1 d .
H19 H 0.2946 0.5961 0.1929 0.072 Uiso 1 1 calc R
C20 C 0.4654(2) 0.66362(13) 0.13553(8) 0.0506(4) Uani 1 1 d .
H20 H 0.4264 0.7403 0.1372 0.061 Uiso 1 1 calc R
C21 C 0.4312(4) 0.27375(19) 0.21476(15) 0.0981(9) Uani 1 1 d .
H21A H 0.4301 0.2288 0.1770 0.147 Uiso 1 1 calc R
H21B H 0.3705 0.2328 0.2463 0.147 Uiso 1 1 calc R
H21C H 0.5424 0.2844 0.2283 0.147 Uiso 1 1 calc R

loop_
_atom_site_aniso_label
_atom_site_aniso_U_11
_atom_site_aniso_U_22
_atom_site_aniso_U_33
_atom_site_aniso_U_23
_atom_site_aniso_U_13
_atom_site_aniso_U_12
O1 0.1058(13) 0.0431(6) 0.1181(13) -0.0205(7) -0.0210(11) 0.0194(7)
O2 0.0683(9) 0.0609(7) 0.1458(16) 0.0360(9) 0.0078(10) -0.0127(7)
O3 0.0392(6) 0.0593(6) 0.0798(8) 0.0053(6) 0.0022(6) 0.0047(5)
O4 0.0701(9) 0.0632(7) 0.1085(11) 0.0347(7) 0.0264(9) -0.0008(7)
N1 0.0402(6) 0.0344(5) 0.0386(6) 0.0034(4) -0.0033(5) -0.0015(5)
N2 0.0585(9) 0.0394(6) 0.0847(11) -0.0008(7) -0.0198(9) -0.0004(6)
C1 0.0353(7) 0.0362(6) 0.0411(7) 0.0030(5) 0.0033(6) 0.0018(5)
C2 0.0392(7) 0.0353(6) 0.0500(8) 0.0000(5) -0.0006(6) 0.0001(6)
C3 0.0421(8) 0.0436(6) 0.0497(8) -0.0029(6) -0.0060(6) 0.0025(6)
C4 0.0491(9) 0.0476(7) 0.0466(8) 0.0052(6) -0.0088(7) 0.0017(7)
C5 0.0496(8) 0.0352(6) 0.0500(8) 0.0036(6) -0.0074(7) 0.0022(6)
C6 0.0417(7) 0.0354(6) 0.0475(8) 0.0048(6) -0.0007(6) 0.0000(6)
C7 0.0594(10) 0.0563(8) 0.0527(9) 0.0136(7) 0.0047(8) 0.0074(8)
C8 0.0804(14) 0.0669(10) 0.0633(11) 0.0264(9) -0.0050(10) 0.0091(10)
C9 0.0651(12) 0.0528(9) 0.0885(14) 0.0218(10) -0.0212(11) 0.0064(8)
C10 0.0420(9) 0.0593(9) 0.0946(14) 0.0117(10) 0.0000(9) 0.0101(8)
C11 0.0430(8) 0.0532(8) 0.0611(9) 0.0118(7) 0.0047(7) 0.0042(7)
C12 0.0734(13) 0.0624(9) 0.0725(12) -0.0172(9) -0.0267(11) 0.0033(10)
C13 0.0441(8) 0.0405(6) 0.0374(7) 0.0027(5) -0.0046(6) -0.0023(6)
C14 0.0694(11) 0.0604(8) 0.0393(8) -0.0033(7) 0.0081(8) -0.0124(8)
C15 0.0388(7) 0.0407(6) 0.0388(7) 0.0007(5) -0.0030(6) -0.0030(6)
C16 0.0448(8) 0.0450(7) 0.0556(8) -0.0026(7) 0.0058(7) 0.0009(6)
C17 0.0526(9) 0.0378(6) 0.0654(10) 0.0023(7) -0.0005(8) 0.0016(6)
C18 0.0488(9) 0.0489(7) 0.0589(9) 0.0107(7) 0.0041(8) -0.0051(7)
C19 0.0555(10) 0.0556(8) 0.0681(10) 0.0078(8) 0.0210(9) 0.0047(8)
C20 0.0518(9) 0.0425(7) 0.0575(9) 0.0021(7) 0.0063(8) 0.0048(6)
C21 0.0988(19) 0.0646(11) 0.131(2) 0.0441(13) 0.0316(17) 0.0064(12)

loop_
_atom_type_symbol
_atom_type_description
_atom_type_scat_dispersion_real
_atom_type_scat_dispersion_imag
_atom_type_scat_source
C C 0.0033 0.0016 'International Tables Vol C Tables 4.2.6.8 and 6.1.1.4'
H H 0.0000 0.0000 'International Tables Vol C Tables 4.2.6.8 and 6.1.1.4'
N N 0.0061 0.0033 'International Tables Vol C Tables 4.2.6.8 and 6.1.1.4'
O O 0.0106 0.0060 'International Tables Vol C Tables 4.2.6.8 and 6.1.1.4'

loop_
_geom_angle_atom_site_label_1
_geom_angle_atom_site_label_2
_geom_angle_atom_site_label_3
_geom_angle
C18 O4 C21 117.71(16)
C5 N1 C1 109.45(11)
C5 N1 C13 112.98(10)
C1 N1 C13 114.09(10)
O1 N2 O2 124.14(16)
O1 N2 C2 118.25(17)
O2 N2 C2 117.61(14)
N1 C1 C6 114.14(11)
N1 C1 C2 104.54(10)
C6 C1 C2 110.93(11)
N2 C2 C3 110.06(12)
N2 C2 C1 109.68(12)
C3 C2 C1 113.25(11)
O3 C3 C4 105.93(12)
O3 C3 C12 110.80(15)
C4 C3 C12 110.89(14)
O3 C3 C2 111.93(13)
C4 C3 C2 105.46(12)
C12 C3 C2 111.56(13)
C5 C4 C3 111.94(13)
N1 C5 C4 110.97(11)
C11 C6 C7 118.21(15)
C11 C6 C1 122.13(13)
C7 C6 C1 119.58(14)
C8 C7 C6 121.04(18)
C9 C8 C7 120.15(18)
C8 C9 C10 119.75(17)
C9 C10 C11 120.56(19)
C6 C11 C10 120.28(17)
N1 C13 C15 108.16(11)
N1 C13 C14 114.73(13)
C15 C13 C14 114.07(12)
C16 C15 C20 117.45(13)
C16 C15 C13 123.53(14)
C20 C15 C13 118.99(12)
C15 C16 C17 121.63(15)
C18 C17 C16 119.65(14)
C17 C18 O4 124.93(15)
C17 C18 C19 119.67(14)
O4 C18 C19 115.41(16)
C20 C19 C18 120.01(16)
C19 C20 C15 121.48(14)

loop_
_geom_bond_atom_site_label_1
_geom_bond_atom_site_label_2
_geom_bond_distance
O1 N2 1.217(2)
O2 N2 1.228(2)
O3 C3 1.429(2)
O4 C18 1.376(2)
O4 C21 1.404(3)
N1 C5 1.4686(18)
N1 C1 1.4817(16)
N1 C13 1.4873(18)
N2 C2 1.5058(18)
C1 C6 1.5149(19)
C1 C2 1.541(2)
C2 C3 1.541(2)
C3 C4 1.527(2)
C3 C12 1.528(2)
C4 C5 1.513(2)
C6 C11 1.385(2)
C6 C7 1.388(2)
C7 C8 1.386(3)
C8 C9 1.366(3)
C9 C10 1.373(3)
C10 C11 1.392(2)
C13 C15 1.5219(19)
C13 C14 1.525(2)
C15 C16 1.3868(19)
C15 C20 1.389(2)
C16 C17 1.396(2)
C17 C18 1.369(2)
C18 C19 1.392(2)
C19 C20 1.380(2)
